data_7714668
loop_
_publ_author_name
'Ni, Danrui'
'Wang, Haozhe'
'Xu, Xianghan'
'Xie, Weiwei'
'Cava, Robert J.'

_publ_section_title
;
 The pressure-stabilized polymorph of indium triiodide.
;
_journal_issue 2
_journal_name_full 'Dalton transactions (Cambridge, England : 2003)'
_journal_page_first 434
_journal_page_last 438
_journal_paper_doi 10.1039/d3dt03771a
_journal_volume 53
_journal_year 2024
_chemical_formula_sum 'I3 In'
_chemical_formula_weight 165.18
_chemical_name_systematic 'indium triiodide'
_chemical_properties_physical Air-sensitive,Moisture-sensitive,Hygroscopic
_space_group_IT_number 148
_space_group_name_Hall '-R 3'
_space_group_name_H-M_alt 'R -3 :H'
_symmetry_cell_setting trigonal
_symmetry_space_group_name_H-M 'R -3 :H'
_audit_creation_date 2023-11-29T13:55
_audit_creation_method 'created in GSAS-II'
_audit_update_record
;
2023-11-29 deposited with the CCDC.	2023-12-11 downloaded from the CCDC.
;
_cell_angle_alpha 90
_cell_angle_beta 90
_cell_angle_gamma 120
_cell_formula_units_Z 18
_cell_length_a 7.2144(4)
_cell_length_b 7.2144
_cell_length_c 20.4704(9)
_cell_measurement_temperature 300
_cell_volume 922.69(7)
_computing_structure_refinement 'GSAS-II (Toby & Von Dreele, J. Appl. Cryst. 46, 544-549, 2013)'
_diffrn_ambient_pressure 100
_diffrn_ambient_temperature 300
_diffrn_radiation_polarisn_ratio 0.7000
_diffrn_radiation_probe x-ray
_diffrn_radiation_type 'Cu K\a'
_exptl_crystal_colour 'orange red'
_exptl_crystal_density_diffrn 5.3508
_pd_block_id 2023-11-29T13:55|InI3_1|DanruiNi|RigakuMiniflexIIdiffractometer
_pd_calc_method 'Rietveld Refinement'
_pd_instr_location ' ?'
_pd_meas_2theta_range_inc 0.02000
_pd_meas_2theta_range_max 69.94000
_pd_meas_2theta_range_min 5.00000
_pd_phase_name InI3
_pd_proc_2theta_range_inc 0.02000
_pd_proc_2theta_range_max 70.01047
_pd_proc_2theta_range_min 5.07047
_pd_proc_info_datetime 2023-11-29T13:55
_pd_proc_info_excluded_regions ' ?'
_pd_proc_ls_background_function
;
Background function: "log interpolate" function with 20 terms:
    116(8), 125(6), 129(6), 135(5), 148(5), 165(5), 204(5), 167(7), 
    449(7), 342(6), 395(5), 396(5), 238(6), 156(3), 171(3), 128.8(27), 
    167(3), 138.9(31), 114(3), 189(4), 
;
_pd_proc_ls_pref_orient_corr 'March-Dollase correction coef. = 1.000 axis = [0, 0, 1]'
_pd_proc_ls_profile_function
;
Finger-Cox-Jephcoat function parameters U, V, W, X, Y, SH/L:
  peak variance(Gauss) = Utan(Th)^2^+Vtan(Th)+W:
  peak HW(Lorentz) = X/cos(Th)+Ytan(Th); SH/L = S/L+H/L
  U, V, W in (centideg)^2^, X & Y in centideg
    2.7(5)e2, -1.7(3)e2, 46(6), 3.978, 0.547, 0.002, 

;
_pd_proc_ls_prof_R_factor 0.09200
_pd_proc_ls_prof_wR_expected 0.04986
_pd_proc_ls_prof_wR_factor 0.12291
_pd_proc_number_of_points 3248
_pd_spec_mounting ' ?'
_refine_ls_goodness_of_fit_all 2.479
_refine_ls_matrix_type full
_refine_ls_number_parameters 37
_refine_ls_R_Fsqd_factor 0.12487
_refine_ls_shift/su_max 0.0082
_refine_ls_wR_factor_obs 0.12291
_reflns_d_resolution_high 1.353
_reflns_d_resolution_low 6.823
_reflns_limit_h_max 5
_reflns_limit_h_min 0
_reflns_limit_k_max 2
_reflns_limit_k_min -2
_reflns_limit_l_max 15
_reflns_limit_l_min -14
_reflns_number_total 90
_cod_data_source_file d3dt03771a2.cif
_cod_data_source_block InI3_1
_cod_depositor_comments 'Adding full bibliography for 7714668.cif.'
_cod_original_cell_volume 922.69(9)
_cod_original_sg_symbol_H-M 'R -3'
_cod_original_formula_sum InI3
_cod_database_code 7714668
_gsas_gsasii_version 5651
_refine_ls_r_f_factor 0.07021
_gsas_proc_ls_prof_r_b_factor 0.10773
_gsas_proc_ls_prof_wr_b_factor 0.13710

loop_
_space_group_symop_id
_space_group_symop_operation_xyz
1 x,y,z
2 -y,x-y,z
3 y-x,-x,z
4 -x,-y,-z
5 y,y-x,-z
6 x-y,x,-z
7 2/3+x,1/3+y,1/3+z
8 2/3-y,1/3+x-y,1/3+z
9 2/3+y-x,1/3-x,1/3+z
10 2/3-x,1/3-y,1/3-z
11 2/3+y,1/3+y-x,1/3-z
12 2/3+x-y,1/3+x,1/3-z
13 1/3+x,2/3+y,2/3+z
14 1/3-y,2/3+x-y,2/3+z
15 1/3+y-x,2/3-x,2/3+z
16 1/3-x,2/3-y,2/3-z
17 1/3+y,2/3+y-x,2/3-z
18 1/3+x-y,2/3+x,2/3-z

loop_
_atom_site_label
_atom_site_type_symbol
_atom_site_fract_x
_atom_site_fract_y
_atom_site_fract_z
_atom_site_occupancy
_atom_site_adp_type
_atom_site_U_iso_or_equiv
_atom_site_site_symmetry_multiplicity
I1 I 0.3517(5) 0.0043(6) 0.08371(11) 1.0000 Uiso 0.0134(10) 18
In2 In3+ 0.66670 0.33330 -0.0018(7) 0.733(7) Uiso 0.021(4) 6
In3 In3+ 0.00000 0.00000 0.00000 0.534(14) Uiso 0.043(11) 3

loop_
_atom_type_symbol
_atom_type_number_in_cell
_atom_type_scat_Cromer_Mann_a1
_atom_type_scat_Cromer_Mann_a2
_atom_type_scat_Cromer_Mann_a3
_atom_type_scat_Cromer_Mann_a4
_atom_type_scat_Cromer_Mann_b1
_atom_type_scat_Cromer_Mann_b2
_atom_type_scat_Cromer_Mann_b3
_atom_type_scat_Cromer_Mann_b4
_atom_type_scat_Cromer_Mann_c
_atom_type_scat_length_neutron
_atom_type_scat_source
_atom_type_scat_dispersion_real
_atom_type_scat_dispersion_imag
_atom_type_scat_dispersion_source
I 18 20.1472 18.9949 7.5138 2.2735 4.347 0.3814 27.766 66.8776 4.0712 0.528 https://subversion.xray.aps.anl.gov/pyGSAS/trunk/atmdata.py -0.332 6.833 https://subversion.xray.aps.anl.gov/pyGSAS/trunk/atmdata.py
In+3 6 19.1045 18.1108 3.789 0 0.5515 6.3247 17.3595 0 4.9963 0.4065 https://subversion.xray.aps.anl.gov/pyGSAS/trunk/atmdata.py 0.077 5.044 https://subversion.xray.aps.anl.gov/pyGSAS/trunk/atmdata.py

loop_
_diffrn_radiation_wavelength
_diffrn_radiation_wavelength_wt
_diffrn_radiation_wavelength_id
1.54051 1.0 1
1.54433 0.5000 2

loop_
_geom_angle_atom_site_label_1
_geom_angle_atom_site_label_2
_geom_angle_atom_site_label_3
_geom_angle
_geom_angle_site_symmetry_1
_geom_angle_site_symmetry_2
_geom_angle_site_symmetry_3
_geom_angle_publ_flag
In2 I1 In2 91.52(7) 1_555 1_555 4_655 yes
In2 I1 In3 88.66(16) 1_555 1_555 1_555 yes
In2 I1 In3 88.75(18) 4_655 1_555 1_555 yes
I1 In2 I1 87.5(4) 1_555 1_555 2_655 yes
I1 In2 I1 87.5(4) 1_555 1_555 3_665 yes
I1 In2 I1 87.5(4) 2_655 1_555 3_665 yes
I1 In2 I1 88.48(7) 1_555 1_555 4_655 yes
I1 In2 I1 94.09(12) 2_655 1_555 4_655 yes
I1 In2 I1 175.63(21) 3_665 1_555 4_655 yes
I1 In2 I1 175.65(22) 1_555 1_555 5_665 yes
I1 In2 I1 88.48(7) 2_655 1_555 5_665 yes
I1 In2 I1 94.07(12) 3_665 1_555 5_665 yes
I1 In2 I1 90.0(4) 4_655 1_555 5_665 yes
I1 In2 I1 94.07(12) 1_555 1_555 6_555 yes
I1 In2 I1 175.62(22) 2_655 1_555 6_555 yes
I1 In2 I1 88.47(7) 3_665 1_555 6_555 yes
I1 In2 I1 90.0(4) 4_655 1_555 6_555 yes
I1 In2 I1 90.0(4) 5_665 1_555 6_555 yes
I1 In3 I1 91.51(7) 1_555 1_555 2_555 yes
I1 In3 I1 91.51(7) 1_555 1_555 3_555 yes
I1 In3 I1 91.51(7) 2_555 1_555 3_555 yes
I1 In3 I1 180 1_555 1_555 4_555 yes
I1 In3 I1 88.49(7) 2_555 1_555 4_555 yes
I1 In3 I1 88.49(7) 3_555 1_555 4_555 yes
I1 In3 I1 88.49(7) 1_555 1_555 5_555 yes
I1 In3 I1 180 2_555 1_555 5_555 yes
I1 In3 I1 88.49(7) 3_555 1_555 5_555 yes
I1 In3 I1 91.51(7) 4_555 1_555 5_555 yes
I1 In3 I1 88.49(7) 1_555 1_555 6_555 yes
I1 In3 I1 88.49(7) 2_555 1_555 6_555 yes
I1 In3 I1 180 3_555 1_555 6_555 yes
I1 In3 I1 91.51(7) 4_555 1_555 6_555 yes
I1 In3 I1 91.51(7) 5_555 1_555 6_555 yes

loop_
_geom_bond_atom_site_label_1
_geom_bond_atom_site_label_2
_geom_bond_distance
_geom_bond_site_symmetry_1
_geom_bond_site_symmetry_2
_geom_bond_publ_flag
I1 In2 2.910(9) 1_555 1_555 yes
I1 In2 2.904(9) 1_555 4_655 yes
I1 In3 3.0493(31) 1_555 1_555 yes
In2 I1 2.910(9) 1_555 1_555 yes
In2 I1 2.910(9) 1_555 2_655 yes
In2 I1 2.911(9) 1_555 3_665 yes
In2 I1 2.904(9) 1_555 4_655 yes
In2 I1 2.904(9) 1_555 5_665 yes
In2 I1 2.905(9) 1_555 6_555 yes
In3 I1 3.0493(31) 1_555 1_555 yes
In3 I1 3.0493(31) 1_555 2_555 yes
In3 I1 3.0493(31) 1_555 3_555 yes
In3 I1 3.0493(31) 1_555 4_555 yes
In3 I1 3.0493(31) 1_555 5_555 yes
In3 I1 3.0493(31) 1_555 6_555 yes
